data_4079552
loop_
_publ_author_name
'Sato, Tetsuo'
'Hirose, Yoichi'
'Yoshioka, Daisuke'
'Oi, Shuichi'

_publ_section_title
;
 N-Heterocyclic Carbenes with aN-2,4-Dinitrophenyl Substituent: Comparison
 with PPh3and IPr
;
_journal_issue 19
_journal_name_full Organometallics
_journal_page_first 6995
_journal_paper_doi 10.1021/om300814f
_journal_volume 31
_journal_year 2012
_chemical_formula_sum 'C18 H14 Au Cl N6 O9'
_chemical_formula_weight 690.77
_chemical_name_systematic
;
 ?
;
_space_group_IT_number 14
_symmetry_cell_setting monoclinic
_symmetry_space_group_name_Hall '-P 2ybc'
_symmetry_space_group_name_H-M 'P 1 21/c 1'
_atom_sites_solution_hydrogens geom
_atom_sites_solution_primary direct
_atom_sites_solution_secondary difmap
_audit_creation_method SHELXL-97
_cell_angle_alpha 90.00
_cell_angle_beta 113.251(2)
_cell_angle_gamma 90.00
_cell_formula_units_Z 4
_cell_length_a 14.772(2)
_cell_length_b 9.0891(15)
_cell_length_c 17.990(3)
_cell_measurement_reflns_used 6617
_cell_measurement_temperature 100(2)
_cell_measurement_theta_max 27.87
_cell_measurement_theta_min 2.33
_cell_volume 2219.2(6)
_computing_cell_refinement 'Bruker SAINT'
_computing_data_collection 'Bruker APEX2'
_computing_data_reduction 'Bruker SAINT'
_computing_molecular_graphics 'Yadokari-XG 2009 (Wakita Nemoto et al., 2009)'
_computing_publication_material 'Yadokari-XG 2009 (Wakita,Nemoto et al., 2009)'
_computing_structure_refinement 'SHELXL-97 (Sheldrick, 1997)'
_computing_structure_solution SHELXS-97
_diffrn_ambient_temperature 100(2)
_diffrn_detector_area_resol_mean 8.333
_diffrn_measured_fraction_theta_full 0.969
_diffrn_measured_fraction_theta_max 0.969
_diffrn_measurement_device_type 'Bruker APEX-II CCD'
_diffrn_measurement_method 'phi and omega scans'
_diffrn_radiation_monochromator 'Bruker Helios multilayered confocal mirror'
_diffrn_radiation_source 'Bruker TXS fine-focus rotating anode'
_diffrn_radiation_type MoK\a
_diffrn_radiation_wavelength 0.71073
_diffrn_reflns_av_R_equivalents 0.0206
_diffrn_reflns_av_sigmaI/netI 0.0258
_diffrn_reflns_limit_h_max 18
_diffrn_reflns_limit_h_min -17
_diffrn_reflns_limit_k_max 10
_diffrn_reflns_limit_k_min -11
_diffrn_reflns_limit_l_max 16
_diffrn_reflns_limit_l_min -23
_diffrn_reflns_number 11940
_diffrn_reflns_theta_full 27.50
_diffrn_reflns_theta_max 27.50
_diffrn_reflns_theta_min 1.50
_exptl_absorpt_coefficient_mu 6.814
_exptl_absorpt_correction_T_max 0.9350
_exptl_absorpt_correction_T_min 0.6004
_exptl_absorpt_correction_type empirical
_exptl_absorpt_process_details
;
 SADABS (Sheldrick, 1997)
;
_exptl_crystal_colour colorless
_exptl_crystal_density_diffrn 2.068
_exptl_crystal_density_method 'not measured'
_exptl_crystal_description plate
_exptl_crystal_F_000 1328
_exptl_crystal_size_max 0.15
_exptl_crystal_size_mid 0.10
_exptl_crystal_size_min 0.01
_refine_diff_density_max 1.192
_refine_diff_density_min -1.294
_refine_diff_density_rms 0.113
_refine_ls_extinction_method none
_refine_ls_goodness_of_fit_ref 1.083
_refine_ls_hydrogen_treatment constr
_refine_ls_matrix_type full
_refine_ls_number_parameters 318
_refine_ls_number_reflns 4947
_refine_ls_number_restraints 0
_refine_ls_restrained_S_all 1.083
_refine_ls_R_factor_all 0.0309
_refine_ls_R_factor_gt 0.0259
_refine_ls_shift/su_max 0.001
_refine_ls_shift/su_mean 0.000
_refine_ls_structure_factor_coef Fsqd
_refine_ls_weighting_details 'calc w=1/[\s^2^(Fo^2^)+(0.0145P)^2^+9.6443P] where P=(Fo^2^+2Fc^2^)/3'
_refine_ls_weighting_scheme calc
_refine_ls_wR_factor_gt 0.0587
_refine_ls_wR_factor_ref 0.0606
_reflns_number_gt 4275
_reflns_number_total 4947
_reflns_threshold_expression >2sigma(I)
_cod_data_source_file om300814f_si_007.cif
_cod_data_source_block ydkr
_cod_original_sg_symbol_H-M 'P 21/c'
_cod_database_code 4079552

loop_
_symmetry_equiv_pos_as_xyz
'x, y, z'
'-x, y+1/2, -z+1/2'
'-x, -y, -z'
'x, -y-1/2, z-1/2'

loop_
_atom_site_label
_atom_site_type_symbol
_atom_site_fract_x
_atom_site_fract_y
_atom_site_fract_z
_atom_site_U_iso_or_equiv
_atom_site_adp_type
_atom_site_occupancy
_atom_site_symmetry_multiplicity
_atom_site_calc_flag
_atom_site_refinement_flags
Au1 Au 0.066035(10) 0.499436(16) 0.444014(8) 0.01327(5) Uani 1 1 d .
Cl1 Cl 0.00840(7) 0.26930(9) 0.39472(5) 0.01553(17) Uani 1 1 d .
O1 O 0.3613(3) 0.7835(4) 0.5136(2) 0.0353(8) Uani 1 1 d .
O2 O 0.4480(3) 0.5861(4) 0.5255(2) 0.0382(8) Uani 1 1 d .
O3 O 0.5463(2) 0.3510(4) 0.7840(2) 0.0440(9) Uani 1 1 d .
O4 O 0.4359(3) 0.3019(5) 0.8294(3) 0.0559(12) Uani 1 1 d .
O5 O 0.1593(2) 0.8719(4) 0.3317(2) 0.0380(8) Uani 1 1 d .
O6 O 0.0959(2) 1.0696(4) 0.26309(19) 0.0312(7) Uani 1 1 d .
O7 O -0.2584(3) 1.0528(5) 0.1267(2) 0.0454(9) Uani 1 1 d .
O8 O -0.3414(3) 0.9915(6) 0.1959(3) 0.0664(15) Uani 1 1 d .
O9 O 0.3073(4) 0.2945(5) 0.0829(3) 0.0613(14) Uani 1 1 d .
N1 N 0.1993(2) 0.7351(4) 0.54639(19) 0.0178(7) Uani 1 1 d .
N2 N 0.0813(2) 0.8302(4) 0.44641(18) 0.0164(7) Uani 1 1 d .
N3 N 0.3899(3) 0.6618(4) 0.5418(2) 0.0251(8) Uani 1 1 d .
N4 N 0.4639(3) 0.3623(4) 0.7825(2) 0.0313(9) Uani 1 1 d .
N5 N 0.0914(3) 0.9601(4) 0.3012(2) 0.0224(7) Uani 1 1 d .
N6 N -0.2657(3) 0.9993(5) 0.1849(3) 0.0335(9) Uani 1 1 d .
C1 C 0.1177(3) 0.6988(4) 0.4803(2) 0.0147(7) Uani 1 1 d .
C2 C 0.1373(3) 0.9471(5) 0.4914(2) 0.0224(8) Uani 1 1 d .
H2 H 0.1256 1.0489 0.4797 0.027 Uiso 1 1 calc R
C3 C 0.2112(3) 0.8870(4) 0.5546(2) 0.0221(8) Uani 1 1 d .
H3 H 0.2618 0.9383 0.5968 0.027 Uiso 1 1 calc R
C4 C 0.2649(3) 0.6339(4) 0.6024(2) 0.0196(8) Uani 1 1 d .
C5 C 0.3558(3) 0.6005(4) 0.6019(2) 0.0199(8) Uani 1 1 d .
C6 C 0.4210(3) 0.5088(4) 0.6599(3) 0.0223(8) Uani 1 1 d .
H6 H 0.4830 0.4840 0.6591 0.027 Uiso 1 1 calc R
C7 C 0.3927(3) 0.4556(5) 0.7183(3) 0.0228(9) Uani 1 1 d .
C8 C 0.3024(3) 0.4828(5) 0.7207(3) 0.0246(9) Uani 1 1 d .
H8 H 0.2849 0.4400 0.7614 0.029 Uiso 1 1 calc R
C9 C 0.2374(3) 0.5745(5) 0.6620(3) 0.0231(9) Uani 1 1 d .
H9 H 0.1748 0.5967 0.6625 0.028 Uiso 1 1 calc R
C10 C -0.0056(3) 0.8538(4) 0.3752(2) 0.0148(7) Uani 1 1 d .
C11 C -0.0021(3) 0.9289(4) 0.3090(2) 0.0156(7) Uani 1 1 d .
C12 C -0.0872(3) 0.9762(4) 0.2463(2) 0.0172(8) Uani 1 1 d .
H12 H -0.0843 1.0307 0.2022 0.021 Uiso 1 1 calc R
C13 C -0.1753(3) 0.9416(5) 0.2500(2) 0.0194(8) Uani 1 1 d .
C14 C -0.1827(3) 0.8589(5) 0.3123(2) 0.0219(8) Uani 1 1 d .
H14 H -0.2451 0.8324 0.3118 0.026 Uiso 1 1 calc R
C15 C -0.0962(3) 0.8162(4) 0.3752(2) 0.0202(8) Uani 1 1 d .
H15 H -0.0993 0.7604 0.4188 0.024 Uiso 1 1 calc R
C16 C 0.3565(5) 0.3102(6) 0.0436(4) 0.0426(13) Uani 1 1 d .
C17 C 0.3124(5) 0.3009(8) -0.0458(4) 0.0583(17) Uani 1 1 d .
H17 H 0.2457 0.2600 -0.0637 0.088 Uiso 1 1 calc R
H17A H 0.3530 0.2370 -0.0640 0.088 Uiso 1 1 calc R
H17B H 0.3092 0.3994 -0.0688 0.088 Uiso 1 1 calc R
C18 C 0.4628(6) 0.3406(7) 0.0822(4) 0.0620(19) Uani 1 1 d .
H18 H 0.4830 0.3468 0.1409 0.093 Uiso 1 1 calc R
H18A H 0.4770 0.4341 0.0618 0.093 Uiso 1 1 calc R
H18B H 0.4992 0.2612 0.0694 0.093 Uiso 1 1 calc R

loop_
_atom_site_aniso_label
_atom_site_aniso_U_11
_atom_site_aniso_U_22
_atom_site_aniso_U_33
_atom_site_aniso_U_23
_atom_site_aniso_U_13
_atom_site_aniso_U_12
Au1 0.01422(8) 0.01206(8) 0.01188(7) 0.00074(5) 0.00338(5) 0.00079(5)
Cl1 0.0164(4) 0.0098(4) 0.0182(4) 0.0000(3) 0.0045(3) 0.0006(3)
O1 0.0349(19) 0.0346(19) 0.0395(19) 0.0106(15) 0.0179(16) 0.0046(15)
O2 0.0332(19) 0.051(2) 0.0332(18) 0.0000(16) 0.0165(16) 0.0091(17)
O3 0.0189(17) 0.050(2) 0.053(2) 0.0169(18) 0.0033(16) 0.0126(16)
O4 0.048(2) 0.067(3) 0.055(2) 0.040(2) 0.023(2) 0.024(2)
O5 0.0206(16) 0.056(2) 0.0402(19) 0.0161(17) 0.0149(15) 0.0148(16)
O6 0.0304(17) 0.0352(19) 0.0317(17) 0.0067(14) 0.0163(14) -0.0071(15)
O7 0.0289(19) 0.062(2) 0.034(2) 0.0208(18) 0.0004(16) 0.0077(18)
O8 0.0145(17) 0.124(5) 0.057(3) 0.028(3) 0.0093(18) 0.012(2)
O9 0.094(3) 0.045(2) 0.079(3) 0.034(2) 0.071(3) 0.041(2)
N1 0.0173(16) 0.0126(15) 0.0181(16) 0.0017(12) 0.0010(13) -0.0001(13)
N2 0.0193(16) 0.0119(15) 0.0133(15) 0.0012(12) 0.0014(13) -0.0003(13)
N3 0.0181(18) 0.033(2) 0.0220(17) -0.0050(15) 0.0052(15) -0.0015(15)
N4 0.027(2) 0.027(2) 0.033(2) 0.0099(17) 0.0053(17) 0.0069(16)
N5 0.0196(18) 0.0299(19) 0.0185(16) 0.0010(14) 0.0083(14) -0.0019(15)
N6 0.0188(19) 0.041(2) 0.031(2) 0.0028(18) -0.0001(16) 0.0037(17)
C1 0.0148(18) 0.0161(18) 0.0108(16) 0.0017(14) 0.0025(14) 0.0021(14)
C2 0.027(2) 0.0142(18) 0.0194(19) 0.0003(15) 0.0026(17) -0.0013(17)
C3 0.022(2) 0.0139(19) 0.023(2) -0.0032(16) 0.0010(17) -0.0031(16)
C4 0.019(2) 0.0136(18) 0.0189(18) -0.0009(15) -0.0008(16) -0.0013(15)
C5 0.019(2) 0.0177(19) 0.0198(19) -0.0036(15) 0.0041(16) -0.0055(16)
C6 0.0142(18) 0.022(2) 0.026(2) -0.0071(17) 0.0035(16) -0.0028(16)
C7 0.021(2) 0.0156(19) 0.024(2) 0.0013(16) 0.0001(17) 0.0008(16)
C8 0.021(2) 0.022(2) 0.027(2) 0.0070(17) 0.0062(18) 0.0025(17)
C9 0.017(2) 0.022(2) 0.026(2) 0.0071(17) 0.0042(17) 0.0028(16)
C10 0.0170(18) 0.0107(17) 0.0127(16) -0.0013(13) 0.0015(15) 0.0019(14)
C11 0.0155(18) 0.0158(19) 0.0152(17) 0.0002(14) 0.0056(15) 0.0007(14)
C12 0.0186(19) 0.017(2) 0.0141(17) -0.0010(14) 0.0046(15) 0.0016(15)
C13 0.0157(19) 0.022(2) 0.0167(18) -0.0031(16) 0.0026(15) 0.0017(16)
C14 0.0161(19) 0.025(2) 0.025(2) -0.0036(17) 0.0094(17) -0.0032(16)
C15 0.025(2) 0.0170(19) 0.0197(18) 0.0011(15) 0.0096(17) -0.0006(16)
C16 0.065(4) 0.023(2) 0.059(3) 0.008(2) 0.044(3) 0.014(2)
C17 0.058(4) 0.070(5) 0.058(4) -0.005(3) 0.035(3) -0.002(3)
C18 0.099(6) 0.047(4) 0.048(3) -0.007(3) 0.039(4) -0.011(4)

loop_
_atom_type_symbol
_atom_type_description
_atom_type_scat_dispersion_real
_atom_type_scat_dispersion_imag
_atom_type_scat_source
C C 0.0033 0.0016 'International Tables Vol C Tables 4.2.6.8 and 6.1.1.4'
H H 0.0000 0.0000 'International Tables Vol C Tables 4.2.6.8 and 6.1.1.4'
Au Au -2.0133 8.8022 'International Tables Vol C Tables 4.2.6.8 and 6.1.1.4'
Cl Cl 0.1484 0.1585 'International Tables Vol C Tables 4.2.6.8 and 6.1.1.4'
N N 0.0061 0.0033 'International Tables Vol C Tables 4.2.6.8 and 6.1.1.4'
O O 0.0106 0.0060 'International Tables Vol C Tables 4.2.6.8 and 6.1.1.4'

loop_
_geom_angle_atom_site_label_1
_geom_angle_atom_site_label_2
_geom_angle_atom_site_label_3
_geom_angle
_geom_angle_site_symmetry_3
C1 Au1 Cl1 176.35(10) .
C1 Au1 Au1 92.27(11) 3_566
Cl1 Au1 Au1 91.15(2) 3_566
C1 N1 C3 111.4(3) .
C1 N1 C4 125.7(3) .
C3 N1 C4 122.9(3) .
C1 N2 C2 111.9(3) .
C1 N2 C10 126.5(3) .
C2 N2 C10 121.6(3) .
O1 N3 O2 124.8(4) .
O1 N3 C5 119.0(4) .
O2 N3 C5 116.1(4) .
O4 N4 O3 124.3(4) .
O4 N4 C7 118.1(4) .
O3 N4 C7 117.6(4) .
O6 N5 O5 124.4(4) .
O6 N5 C11 118.0(3) .
O5 N5 C11 117.6(3) .
O7 N6 O8 125.0(4) .
O7 N6 C13 118.1(4) .
O8 N6 C13 116.9(4) .
N2 C1 N1 103.8(3) .
N2 C1 Au1 128.9(3) .
N1 C1 Au1 127.3(3) .
C3 C2 N2 106.3(4) .
C3 C2 H2 126.9 .
N2 C2 H2 126.9 .
C2 C3 N1 106.7(3) .
C2 C3 H3 126.7 .
N1 C3 H3 126.7 .
C5 C4 C9 119.9(4) .
C5 C4 N1 121.9(4) .
C9 C4 N1 118.1(4) .
C4 C5 C6 121.0(4) .
C4 C5 N3 122.6(4) .
C6 C5 N3 116.4(4) .
C7 C6 C5 117.5(4) .
C7 C6 H6 121.3 .
C5 C6 H6 121.3 .
C6 C7 C8 123.9(4) .
C6 C7 N4 117.6(4) .
C8 C7 N4 118.5(4) .
C7 C8 C9 118.2(4) .
C7 C8 H8 120.9 .
C9 C8 H8 120.9 .
C8 C9 C4 119.5(4) .
C8 C9 H9 120.2 .
C4 C9 H9 120.2 .
C15 C10 C11 119.0(3) .
C15 C10 N2 119.4(3) .
C11 C10 N2 121.2(3) .
C12 C11 C10 121.5(4) .
C12 C11 N5 116.5(3) .
C10 C11 N5 122.0(3) .
C13 C12 C11 117.6(4) .
C13 C12 H12 121.2 .
C11 C12 H12 121.2 .
C12 C13 C14 123.0(4) .
C12 C13 N6 117.3(4) .
C14 C13 N6 119.7(4) .
C15 C14 C13 118.0(4) .
C15 C14 H14 121.0 .
C13 C14 H14 121.0 .
C10 C15 C14 120.7(4) .
C10 C15 H15 119.6 .
C14 C15 H15 119.6 .
O9 C16 C18 121.6(6) .
O9 C16 C17 121.5(6) .
C18 C16 C17 116.9(5) .
C16 C17 H17 109.5 .
C16 C17 H17A 109.5 .
H17 C17 H17A 109.5 .
C16 C17 H17B 109.5 .
H17 C17 H17B 109.5 .
H17A C17 H17B 109.5 .
C16 C18 H18 109.5 .
C16 C18 H18A 109.5 .
H18 C18 H18A 109.5 .
C16 C18 H18B 109.5 .
H18 C18 H18B 109.5 .
H18A C18 H18B 109.5 .

loop_
_geom_bond_atom_site_label_1
_geom_bond_atom_site_label_2
_geom_bond_distance
_geom_bond_site_symmetry_2
Au1 C1 1.975(4) .
Au1 Cl1 2.3000(9) .
Au1 Au1 3.3115(5) 3_566
O1 N3 1.221(5) .
O2 N3 1.222(5) .
O3 N4 1.211(5) .
O4 N4 1.208(5) .
O5 N5 1.230(5) .
O6 N5 1.225(5) .
O7 N6 1.197(5) .
O8 N6 1.211(6) .
O9 C16 1.206(6) .
N1 C1 1.358(5) .
N1 C3 1.393(5) .
N1 C4 1.424(5) .
N2 C1 1.352(5) .
N2 C2 1.393(5) .
N2 C10 1.427(5) .
N3 C5 1.471(5) .
N4 C7 1.483(5) .
N5 C11 1.471(5) .
N6 C13 1.482(5) .
C2 C3 1.342(6) .
C2 H2 0.9500 .
C3 H3 0.9500 .
C4 C5 1.381(6) .
C4 C9 1.396(6) .
C5 C6 1.385(6) .
C6 C7 1.364(6) .
C6 H6 0.9500 .
C7 C8 1.373(6) .
C8 C9 1.390(6) .
C8 H8 0.9500 .
C9 H9 0.9500 .
C10 C15 1.382(6) .
C10 C11 1.390(5) .
C11 C12 1.385(5) .
C12 C13 1.367(6) .
C12 H12 0.9500 .
C13 C14 1.389(6) .
C14 C15 1.386(6) .
C14 H14 0.9500 .
C15 H15 0.9500 .
C16 C18 1.471(9) .
C16 C17 1.480(8) .
C17 H17 0.9800 .
C17 H17A 0.9800 .
C17 H17B 0.9800 .
C18 H18 0.9800 .
C18 H18A 0.9800 .
C18 H18B 0.9800 .

loop_
_geom_torsion_atom_site_label_1
_geom_torsion_atom_site_label_2
_geom_torsion_atom_site_label_3
_geom_torsion_atom_site_label_4
_geom_torsion
_geom_torsion_site_symmetry_1
C2 N2 C1 N1 -1.6(4) .
C10 N2 C1 N1 -179.3(3) .
C2 N2 C1 Au1 178.3(3) .
C10 N2 C1 Au1 0.6(6) .
C3 N1 C1 N2 2.0(4) .
C4 N1 C1 N2 -179.3(4) .
C3 N1 C1 Au1 -177.9(3) .
C4 N1 C1 Au1 0.8(6) .
Cl1 Au1 C1 N2 67.8(19) .
Au1 Au1 C1 N2 -91.6(3) 3_566
Cl1 Au1 C1 N1 -112.3(16) .
Au1 Au1 C1 N1 88.2(3) 3_566
C1 N2 C2 C3 0.6(5) .
C10 N2 C2 C3 178.4(4) .
N2 C2 C3 N1 0.6(5) .
C1 N1 C3 C2 -1.7(5) .
C4 N1 C3 C2 179.5(4) .
C1 N1 C4 C5 103.6(5) .
C3 N1 C4 C5 -77.8(5) .
C1 N1 C4 C9 -80.2(5) .
C3 N1 C4 C9 98.4(5) .
C9 C4 C5 C6 -0.2(6) .
N1 C4 C5 C6 176.0(4) .
C9 C4 C5 N3 -178.7(4) .
N1 C4 C5 N3 -2.5(6) .
O1 N3 C5 C4 30.3(6) .
O2 N3 C5 C4 -151.6(4) .
O1 N3 C5 C6 -148.3(4) .
O2 N3 C5 C6 29.9(5) .
C4 C5 C6 C7 -1.3(6) .
N3 C5 C6 C7 177.3(4) .
C5 C6 C7 C8 2.8(6) .
C5 C6 C7 N4 -177.6(4) .
O4 N4 C7 C6 -172.2(5) .
O3 N4 C7 C6 7.3(6) .
O4 N4 C7 C8 7.4(7) .
O3 N4 C7 C8 -173.0(4) .
C6 C7 C8 C9 -2.6(7) .
N4 C7 C8 C9 177.8(4) .
C7 C8 C9 C4 0.9(6) .
C5 C4 C9 C8 0.4(6) .
N1 C4 C9 C8 -175.9(4) .
C1 N2 C10 C15 64.9(5) .
C2 N2 C10 C15 -112.6(4) .
C1 N2 C10 C11 -122.5(4) .
C2 N2 C10 C11 60.1(5) .
C15 C10 C11 C12 4.9(6) .
N2 C10 C11 C12 -167.8(3) .
C15 C10 C11 N5 -174.0(4) .
N2 C10 C11 N5 13.3(6) .
O6 N5 C11 C12 29.6(5) .
O5 N5 C11 C12 -148.5(4) .
O6 N5 C11 C10 -151.4(4) .
O5 N5 C11 C10 30.5(6) .
C10 C11 C12 C13 -2.4(6) .
N5 C11 C12 C13 176.5(3) .
C11 C12 C13 C14 -1.7(6) .
C11 C12 C13 N6 176.8(4) .
O7 N6 C13 C12 11.3(6) .
O8 N6 C13 C12 -167.0(5) .
O7 N6 C13 C14 -170.1(4) .
O8 N6 C13 C14 11.6(7) .
C12 C13 C14 C15 3.2(6) .
N6 C13 C14 C15 -175.2(4) .
C11 C10 C15 C14 -3.2(6) .
N2 C10 C15 C14 169.6(4) .
C13 C14 C15 C10 -0.7(6) .
